data_7229515
loop_
_publ_author_name
'Pearce, Nicholas'
'Davies, E. Stephen'
'Horvath, Raphael'
'Pfeiffer, Constance R.'
'Sun, Xue-Zhong'
'Lewis, William'
'McMaster, Jonathan'
'George, Michael W.'
'Champness, Neil R.'

_publ_section_title
;
 Thionated naphthalene diimides: tuneable chromophores for applications in
 photoactive dyads.
;
_journal_issue 2
_journal_name_full 'Physical chemistry chemical physics : PCCP'
_journal_page_first 752
_journal_page_last 764
_journal_paper_doi 10.1039/c7cp06952a
_journal_volume 20
_journal_year 2018
_chemical_absolute_configuration ad
_chemical_formula_moiety 'C30 H18 N2 S3'
_chemical_formula_sum 'C30 H18 N2 S3'
_chemical_formula_weight 502.64
_space_group_crystal_system monoclinic
_space_group_IT_number 7
_space_group_name_Hall 'P -2yc'
_space_group_name_H-M_alt 'P 1 c 1'
_symmetry_space_group_name_Hall 'P -2yc'
_symmetry_space_group_name_H-M 'P 1 c 1'
_atom_sites_solution_hydrogens geom
_audit_creation_date 2015-11-05
_audit_creation_method
;
Olex2 1.2
(compiled 2015.09.30 svn.r3233 for OlexSys, GUI svn.r5103)
;
_audit_update_record
;
2016-08-25 deposited with the CCDC.
2017-11-06 downloaded from the CCDC.
;
_cell_angle_alpha 90
_cell_angle_beta 104.3620(15)
_cell_angle_gamma 90
_cell_formula_units_Z 2
_cell_length_a 12.36487(18)
_cell_length_b 9.88933(14)
_cell_length_c 9.81295(15)
_cell_measurement_reflns_used 4132
_cell_measurement_temperature 120(2)
_cell_measurement_theta_max 73.9130
_cell_measurement_theta_min 4.4550
_cell_volume 1162.43(3)
_computing_cell_refinement
;
CrysAlisPro, Agilent Technologies,
Version 1.171.37.33 (release 27-03-2014 CrysAlis171 .NET)
(compiled Mar 27 2014,17:12:48)
;
_computing_data_collection
;
CrysAlisPro, Agilent Technologies,
Version 1.171.37.33 (release 27-03-2014 CrysAlis171 .NET)
(compiled Mar 27 2014,17:12:48)
;
_computing_data_reduction
;
CrysAlisPro, Agilent Technologies,
Version 1.171.37.33 (release 27-03-2014 CrysAlis171 .NET)
(compiled Mar 27 2014,17:12:48)
;
_computing_molecular_graphics 'Olex2 (Dolomanov et al., 2009)'
_computing_publication_material 'Olex2 (Dolomanov et al., 2009)'
_computing_structure_refinement 'ShelXL (Sheldrick, 2015)'
_computing_structure_solution 'ShelXT (Sheldrick, 2015)'
_diffrn_ambient_environment N~2~
_diffrn_ambient_temperature 120(2)
_diffrn_crystal_treatment 'flash frozen in gaseous N2'
_diffrn_detector 'CCD plate'
_diffrn_detector_area_resol_mean 4.2207
_diffrn_detector_type TitanS2
_diffrn_measured_fraction_theta_full 0.997
_diffrn_measured_fraction_theta_max 0.959
_diffrn_measurement_details
;
#__ type_ start__ end____ width___ exp.time_
  1 omega  -38.00    2.00   1.0000    1.0000
omega____ theta____ kappa____ phi______ frames
    -      -43.1851   38.0000   60.0000 40

#__ type_ start__ end____ width___ exp.time_
  2 omega -118.00  -16.00   1.0000    1.0000
omega____ theta____ kappa____ phi______ frames
    -      -43.1851  -19.0000 -150.0000 102

#__ type_ start__ end____ width___ exp.time_
  3 omega  -30.00   26.00   1.0000    1.0000
omega____ theta____ kappa____ phi______ frames
    -      -43.1851   38.0000 -180.0000 56

#__ type_ start__ end____ width___ exp.time_
  4 omega   54.00  122.00   1.0000    1.0000
omega____ theta____ kappa____ phi______ frames
    -      103.6263 -125.0000  120.0000 68

#__ type_ start__ end____ width___ exp.time_
  5 omega   64.00   89.00   1.0000    1.0000
omega____ theta____ kappa____ phi______ frames
    -      103.6263  -30.0000  150.0000 25

#__ type_ start__ end____ width___ exp.time_
  6 omega   53.00  119.00   1.0000    1.0000
omega____ theta____ kappa____ phi______ frames
    -      103.6263  -77.0000  120.0000 66

#__ type_ start__ end____ width___ exp.time_
  7 omega   35.00   90.00   1.0000    1.0000
omega____ theta____ kappa____ phi______ frames
    -      103.6263  -30.0000    0.0000 55

#__ type_ start__ end____ width___ exp.time_
  8 omega   61.00   88.00   1.0000    1.0000
omega____ theta____ kappa____ phi______ frames
    -      103.6263  -30.0000  -90.0000 27

#__ type_ start__ end____ width___ exp.time_
  9 omega   53.00   79.00   1.0000    1.0000
omega____ theta____ kappa____ phi______ frames
    -      103.6263  -30.0000 -150.0000 26

#__ type_ start__ end____ width___ exp.time_
 10 omega   81.00  120.00   1.0000    1.0000
omega____ theta____ kappa____ phi______ frames
    -      103.6263   45.0000  -90.0000 39

#__ type_ start__ end____ width___ exp.time_
 11 omega  121.00  169.00   1.0000    1.0000
omega____ theta____ kappa____ phi______ frames
    -      103.6263   45.0000  -90.0000 48

#__ type_ start__ end____ width___ exp.time_
 12 omega   36.00   91.00   1.0000    1.0000
omega____ theta____ kappa____ phi______ frames
    -      103.6263  -30.0000   90.0000 55
;
_diffrn_measurement_device 'four-circle diffractometer'
_diffrn_measurement_device_type 'GV1000, TitanS2'
_diffrn_measurement_method '\w scans'
_diffrn_measurement_specimen_support 'MiTeGen micromount'
_diffrn_orient_matrix_UB_11 -0.0024933000
_diffrn_orient_matrix_UB_12 -0.0798625000
_diffrn_orient_matrix_UB_13 -0.1355964000
_diffrn_orient_matrix_UB_21 0.1070706000
_diffrn_orient_matrix_UB_22 -0.0753316000
_diffrn_orient_matrix_UB_23 0.0759422000
_diffrn_orient_matrix_UB_31 -0.0712222000
_diffrn_orient_matrix_UB_32 -0.1104470000
_diffrn_orient_matrix_UB_33 0.0461496000
_diffrn_radiation_monochromator mirror
_diffrn_radiation_probe x-ray
_diffrn_radiation_type CuK\a
_diffrn_radiation_wavelength 1.54184
_diffrn_reflns_av_R_equivalents 0.0322
_diffrn_reflns_av_unetI/netI 0.0322
_diffrn_reflns_Laue_measured_fraction_full 0.997
_diffrn_reflns_Laue_measured_fraction_max 0.959
_diffrn_reflns_limit_h_max 15
_diffrn_reflns_limit_h_min -14
_diffrn_reflns_limit_k_max 7
_diffrn_reflns_limit_k_min -11
_diffrn_reflns_limit_l_max 12
_diffrn_reflns_limit_l_min -10
_diffrn_reflns_number 4526
_diffrn_reflns_point_group_measured_fraction_full 0.674
_diffrn_reflns_point_group_measured_fraction_max 0.641
_diffrn_reflns_theta_full 67.684
_diffrn_reflns_theta_max 73.911
_diffrn_reflns_theta_min 4.471
_diffrn_source 'rotating-anode X-ray tube'
_diffrn_source_type 'GV1000 (Cu) X-ray Source'
_exptl_absorpt_coefficient_mu 3.091
_exptl_absorpt_correction_T_max 0.436
_exptl_absorpt_correction_T_min 0.227
_exptl_absorpt_correction_type gaussian
_exptl_absorpt_process_details
;
CrysAlisPro, Agilent Technologies,
Version 1.171.37.33 (release 27-03-2014 CrysAlis171 .NET)
(compiled Mar 27 2014,17:12:48)
Numerical absorption correction based on gaussian integration over
            a multifaceted crystal model
Empirical absorption correction using spherical harmonics,
 implemented in SCALE3 ABSPACK scaling algorithm.
;
_exptl_crystal_colour 'clear black'
_exptl_crystal_colour_lustre clear
_exptl_crystal_colour_primary black
_exptl_crystal_density_diffrn 1.436
_exptl_crystal_description prism
_exptl_crystal_F_000 520
_exptl_crystal_preparation
'Prepared from the reaction between Lawesson's reagent and N-(10-phenyl-10H-phenothiazine)-1,8-naphthalic imide.'
_exptl_crystal_recrystallization_method
'Crystallised by vapour diffusion of pentane into a chloroform solution of the compound.'
_exptl_crystal_size_max 0.8971
_exptl_crystal_size_mid 0.5078
_exptl_crystal_size_min 0.3949
_refine_diff_density_max 0.381
_refine_diff_density_min -0.322
_refine_diff_density_rms 0.062
_refine_ls_abs_structure_details
;
 Classical Flack method preferred over Parsons because s.u. lower.
;
_refine_ls_abs_structure_Flack -0.003(16)
_refine_ls_extinction_coef 0.0071(9)
_refine_ls_extinction_expression Fc^*^=kFc[1+0.001xFc^2^\l^3^/sin(2\q)]^-1/4^
_refine_ls_extinction_method 'SHELXL-2014/7 (Sheldrick 2014'
_refine_ls_goodness_of_fit_ref 0.992
_refine_ls_hydrogen_treatment constr
_refine_ls_matrix_type full
_refine_ls_number_parameters 317
_refine_ls_number_reflns 3017
_refine_ls_number_restraints 2
_refine_ls_restrained_S_all 0.992
_refine_ls_R_factor_all 0.0363
_refine_ls_R_factor_gt 0.0356
_refine_ls_shift/su_max 0.000
_refine_ls_shift/su_mean 0.000
_refine_ls_structure_factor_coef Fsqd
_refine_ls_weighting_details 'w=1/[\s^2^(Fo^2^)+(0.0811P)^2^] where P=(Fo^2^+2Fc^2^)/3'
_refine_ls_weighting_scheme calc
_refine_ls_wR_factor_gt 0.0952
_refine_ls_wR_factor_ref 0.0958
_reflns_Friedel_coverage 0.333
_reflns_Friedel_fraction_full 0.350
_reflns_Friedel_fraction_max 0.321
_reflns_number_gt 2981
_reflns_number_total 3017
_reflns_threshold_expression 'I > 2\s(I)'
_cod_data_source_file c7cp06952a2.cif
_cod_data_source_block ntnmpj
_cod_depositor_comments 'Adding full bibliography for 7229515--7229521.cif.'
_cod_database_code 7229515
_nottingham_internal_coll_name NTNMPJ
_nottingham_internal_coll_number 14809
_nottingham_internal_coll_client NMP/NRC
_nottingham_internal_coll_type custom
_nottingham_internal_coll_frame_method 'omega scans'
_nottingham_internal_coll_frame_time 1.0000
_nottingham_internal_coll_frame_width 1.0000
_nottingham_internal_coll_user pcxnp7
_nottingham_internal_coll_date 18/06/2015
_nottingham_internal_coll_location NOTTS
_nottingham_internal_coll_instrument 'GVA, PL13110002'
_nottingham_internal_process_date 18/06/2015
_nottingham_internal_process_user pcxnp7
_nottingham_internal_solution_date 18/06/2015
_nottingham_internal_solution_user pcxnp7,pczcrp
_nottingham_internal_refinement_date 05/11/2016
_nottingham_internal_refinement_user pcxnp7,pczcrp
_nottingham_internal_self_archive_date 05/11/2016
_shelx_shelxl_version_number 2014/7
_chemical_oxdiff_formula 'C30 H18 N2 S3'
_chemical_oxdiff_usercomment '#14809 NTNMPJ IN FOMBLIN FILM ON MICROMOUNT GVA-602'
_shelx_space_group_comment
;
The symmetry employed for this shelxl refinement is uniquely defined
by the following loop, which should always be used as a source of
symmetry information in preference to the above space-group names.
They are only intended as comments.
;
_reflns_odcompleteness_completeness 99.82
_reflns_odcompleteness_iscentric 1
_reflns_odcompleteness_theta 66.97
_olex2_refinement_description
;
1. Fixed Uiso
 At 1.2 times of:
  All C(H) groups
2.a Aromatic/amide H refined with riding coordinates:
 C2(H2), C20(H20), C21(H21), C27(H27), C24(H24), C18(H18), C6(H6), C17(H17),
 C7(H7), C3(H3), C5(H5), C31(H31), C26(H26), C25(H25), C32(H32), C4(H4),
 C34(H34), C33(H33)
;
_olex2_exptl_crystal_mounting_method 'In fomblin film on micromount.'
_olex2_submission_special_instructions 'No special instructions were received'

loop_
_space_group_symop_operation_xyz
'x, y, z'
'x, -y, z+1/2'

loop_
_atom_site_label
_atom_site_type_symbol
_atom_site_fract_x
_atom_site_fract_y
_atom_site_fract_z
_atom_site_U_iso_or_equiv
_atom_site_adp_type
_atom_site_occupancy
_atom_site_site_symmetry_order
_atom_site_calc_flag
_atom_site_refinement_flags_posn
S15 S 0.74069(6) 0.62887(7) 0.39440(9) 0.0250(2) Uani 1 1 d .
S12 S 0.55515(7) 0.98977(9) 0.66082(8) 0.0259(2) Uani 1 1 d .
S29 S 0.17088(7) 0.24896(9) 0.66561(9) 0.0292(2) Uani 1 1 d .
N13 N 0.6559(2) 0.8274(3) 0.5164(3) 0.0183(5) Uani 1 1 d .
N22 N 0.3265(2) 0.4544(3) 0.5854(3) 0.0191(5) Uani 1 1 d .
C1 C 0.7158(2) 1.0634(3) 0.5281(3) 0.0192(6) Uani 1 1 d .
C19 C 0.4117(2) 0.5477(3) 0.5665(3) 0.0182(6) Uani 1 1 d .
C9 C 0.8000(2) 1.0270(3) 0.4603(3) 0.0194(6) Uani 1 1 d .
C2 C 0.7016(3) 1.1979(3) 0.5584(3) 0.0233(6) Uani 1 1 d .
H2 H 0.6438 1.2224 0.6018 0.028 Uiso 1 1 calc R
C28 C 0.1467(3) 0.4251(4) 0.6431(3) 0.0252(7) Uani 1 1 d .
C20 C 0.5120(2) 0.5557(3) 0.6686(3) 0.0196(6) Uani 1 1 d .
H20 H 0.5249 0.4992 0.7493 0.024 Uiso 1 1 calc R
C23 C 0.2267(3) 0.5095(3) 0.6099(3) 0.0212(6) Uani 1 1 d .
C8 C 0.8147(2) 0.8910(3) 0.4233(3) 0.0194(6) Uani 1 1 d .
C35 C 0.3244(2) 0.3261(3) 0.5202(3) 0.0204(6) Uani 1 1 d .
C21 C 0.5934(3) 0.6469(3) 0.6519(3) 0.0201(6) Uani 1 1 d .
H21 H 0.6620 0.6534 0.7214 0.024 Uiso 1 1 calc R
C27 C 0.0491(3) 0.4775(4) 0.6694(4) 0.0340(8) Uani 1 1 d .
H27 H -0.0047 0.4181 0.6911 0.041 Uiso 1 1 calc R
C24 C 0.2063(3) 0.6486(4) 0.6062(4) 0.0269(7) Uani 1 1 d .
H24 H 0.2597 0.7085 0.5844 0.032 Uiso 1 1 calc R
C10 C 0.8709(3) 1.1288(3) 0.4284(3) 0.0215(6) Uani 1 1 d .
C16 C 0.5737(2) 0.7279(3) 0.5339(3) 0.0188(6) Uani 1 1 d .
C18 C 0.3944(3) 0.6269(3) 0.4461(3) 0.0201(6) Uani 1 1 d .
H18 H 0.3270 0.6184 0.3748 0.024 Uiso 1 1 calc R
C6 C 0.9703(3) 0.9587(4) 0.3305(4) 0.0284(7) Uani 1 1 d .
H6 H 1.0286 0.9345 0.2878 0.034 Uiso 1 1 calc R
C17 C 0.4755(3) 0.7187(3) 0.4293(3) 0.0188(6) Uani 1 1 d .
H17 H 0.4636 0.7739 0.3477 0.023 Uiso 1 1 calc R
C7 C 0.8989(3) 0.8582(3) 0.3595(4) 0.0247(7) Uani 1 1 d .
H7 H 0.9086 0.7669 0.3350 0.030 Uiso 1 1 calc R
C3 C 0.7709(3) 1.2982(3) 0.5262(4) 0.0265(7) Uani 1 1 d .
H3 H 0.7600 1.3899 0.5483 0.032 Uiso 1 1 calc R
C5 C 0.9568(3) 1.0906(4) 0.3632(4) 0.0268(7) Uani 1 1 d .
H5 H 1.0052 1.1576 0.3421 0.032 Uiso 1 1 calc R
C31 C 0.2501(3) 0.0978(4) 0.4806(4) 0.0296(7) Uani 1 1 d .
H31 H 0.2007 0.0301 0.4978 0.036 Uiso 1 1 calc R
C26 C 0.0303(3) 0.6154(4) 0.6640(4) 0.0374(9) Uani 1 1 d .
H26 H -0.0364 0.6512 0.6810 0.045 Uiso 1 1 calc R
C25 C 0.1100(3) 0.7010(4) 0.6336(4) 0.0325(8) Uani 1 1 d .
H25 H 0.0985 0.7960 0.6315 0.039 Uiso 1 1 calc R
C11 C 0.6448(2) 0.9575(3) 0.5662(3) 0.0196(6) Uani 1 1 d .
C14 C 0.7364(2) 0.7866(3) 0.4480(3) 0.0185(6) Uani 1 1 d .
C32 C 0.3193(3) 0.0708(4) 0.3920(5) 0.0355(8) Uani 1 1 d .
H32 H 0.3171 -0.0147 0.3473 0.043 Uiso 1 1 calc R
C4 C 0.8547(3) 1.2652(3) 0.4629(4) 0.0247(7) Uani 1 1 d .
H4 H 0.9019 1.3339 0.4422 0.030 Uiso 1 1 calc R
C34 C 0.3939(3) 0.2966(4) 0.4329(4) 0.0257(7) Uani 1 1 d .
H34 H 0.4439 0.3638 0.4159 0.031 Uiso 1 1 calc R
C30 C 0.2531(3) 0.2239(3) 0.5442(4) 0.0240(7) Uani 1 1 d .
C33 C 0.3919(3) 0.1708(4) 0.3699(4) 0.0338(8) Uani 1 1 d .
H33 H 0.4406 0.1530 0.3109 0.041 Uiso 1 1 calc R

loop_
_atom_site_aniso_label
_atom_site_aniso_U_11
_atom_site_aniso_U_22
_atom_site_aniso_U_33
_atom_site_aniso_U_23
_atom_site_aniso_U_13
_atom_site_aniso_U_12
S15 0.0272(4) 0.0151(4) 0.0336(4) -0.0027(3) 0.0091(3) -0.0019(3)
S12 0.0292(4) 0.0244(4) 0.0277(4) -0.0034(3) 0.0140(3) -0.0040(3)
S29 0.0296(4) 0.0306(4) 0.0282(4) 0.0000(3) 0.0088(3) -0.0143(3)
N13 0.0219(12) 0.0133(12) 0.0194(12) 0.0015(10) 0.0045(10) -0.0030(10)
N22 0.0184(12) 0.0181(13) 0.0208(12) 0.0003(10) 0.0048(10) -0.0044(10)
C1 0.0198(13) 0.0175(15) 0.0175(14) 0.0000(11) -0.0006(11) -0.0035(11)
C19 0.0166(13) 0.0191(14) 0.0188(14) -0.0010(12) 0.0044(11) -0.0031(11)
C9 0.0187(13) 0.0221(15) 0.0144(14) 0.0016(11) -0.0016(11) -0.0028(12)
C2 0.0248(14) 0.0207(16) 0.0232(16) -0.0007(13) 0.0039(12) -0.0016(12)
C28 0.0203(14) 0.0332(18) 0.0210(15) -0.0085(14) 0.0029(12) -0.0084(13)
C20 0.0195(13) 0.0208(15) 0.0178(14) 0.0023(12) 0.0029(12) -0.0007(12)
C23 0.0185(14) 0.0277(16) 0.0159(14) -0.0033(12) 0.0012(11) -0.0043(12)
C8 0.0179(13) 0.0207(15) 0.0179(14) 0.0007(11) 0.0015(11) -0.0025(12)
C35 0.0198(14) 0.0193(15) 0.0189(14) 0.0029(12) -0.0013(11) -0.0001(12)
C21 0.0181(13) 0.0223(16) 0.0177(14) 0.0036(12) 0.0005(11) -0.0025(11)
C27 0.0234(16) 0.049(2) 0.0313(19) -0.0162(17) 0.0094(13) -0.0122(16)
C24 0.0246(16) 0.0296(18) 0.0264(16) -0.0019(14) 0.0062(13) -0.0010(14)
C10 0.0222(14) 0.0217(16) 0.0175(14) 0.0008(11) -0.0011(12) -0.0065(11)
C16 0.0183(14) 0.0185(15) 0.0196(15) -0.0015(11) 0.0048(12) -0.0055(11)
C18 0.0166(13) 0.0229(16) 0.0193(15) 0.0001(12) 0.0018(11) -0.0040(11)
C6 0.0211(14) 0.036(2) 0.0302(18) -0.0032(15) 0.0108(13) -0.0033(14)
C17 0.0193(13) 0.0199(14) 0.0159(14) 0.0023(12) 0.0019(11) -0.0001(12)
C7 0.0196(14) 0.0255(17) 0.0286(18) -0.0055(13) 0.0053(13) -0.0034(12)
C3 0.0358(17) 0.0142(14) 0.0268(17) -0.0007(13) 0.0027(14) -0.0039(13)
C5 0.0226(14) 0.0308(18) 0.0270(16) 0.0036(14) 0.0060(13) -0.0095(13)
C31 0.0221(15) 0.0221(16) 0.039(2) 0.0016(15) -0.0031(14) -0.0022(13)
C26 0.0181(16) 0.052(2) 0.042(2) -0.0209(18) 0.0073(15) -0.0015(14)
C25 0.0277(16) 0.038(2) 0.0307(19) -0.0091(16) 0.0043(14) 0.0033(15)
C11 0.0194(13) 0.0204(16) 0.0168(14) 0.0016(12) 0.0002(11) -0.0009(12)
C14 0.0163(12) 0.0201(15) 0.0169(14) 0.0007(11) -0.0002(11) 0.0009(11)
C32 0.0298(17) 0.0227(18) 0.049(2) -0.0066(15) 0.0004(16) 0.0066(14)
C4 0.0264(16) 0.0245(17) 0.0202(15) 0.0038(12) 0.0004(13) -0.0097(13)
C34 0.0223(14) 0.0234(16) 0.0314(17) 0.0035(14) 0.0069(13) 0.0029(13)
C30 0.0183(14) 0.0236(16) 0.0274(17) 0.0021(13) 0.0004(12) -0.0037(12)
C33 0.0309(17) 0.033(2) 0.038(2) -0.0045(16) 0.0094(15) 0.0064(16)

loop_
_atom_type_symbol
_atom_type_description
_atom_type_scat_dispersion_real
_atom_type_scat_dispersion_imag
_atom_type_scat_source
C C 0.0181 0.0091 'International Tables Vol C Tables 4.2.6.8 and 6.1.1.4'
H H 0.0000 0.0000 'International Tables Vol C Tables 4.2.6.8 and 6.1.1.4'
N N 0.0311 0.0180 'International Tables Vol C Tables 4.2.6.8 and 6.1.1.4'
S S 0.3331 0.5567 'International Tables Vol C Tables 4.2.6.8 and 6.1.1.4'

loop_
_exptl_crystal_face_index_h
_exptl_crystal_face_index_k
_exptl_crystal_face_index_l
_exptl_crystal_face_perp_dist
_exptl_oxdiff_crystal_face_indexfrac_h
_exptl_oxdiff_crystal_face_indexfrac_k
_exptl_oxdiff_crystal_face_indexfrac_l
_exptl_oxdiff_crystal_face_x
_exptl_oxdiff_crystal_face_y
_exptl_oxdiff_crystal_face_z
2 6 1 0.1776 2.0023 6.0022 0.9991 -0.6198 -0.1619 -0.7594
-2 -6 -1 0.2172 -2.0023 -6.0022 -0.9991 0.6198 0.1619 0.7594
-6 0 5 0.3241 -6.0019 -0.0012 5.0005 -0.6630 -0.2628 0.6584
5 -4 2 0.2202 5.0023 -3.9993 1.9977 0.0360 0.9886 0.1776
-6 3 -2 0.2331 -6.0030 2.9988 -1.9973 0.0463 -1.0203 0.0042
-7 -4 2 0.2785 -7.0038 -4.0028 2.0017 0.0657 -0.2964 1.0333
-5 0 6 0.3219 -5.0011 -0.0008 5.9999 -0.8010 -0.0798 0.6332
3 6 1 0.1955 3.0028 6.0025 0.9988 -0.6223 -0.0548 -0.8307
0 -5 -4 0.3002 -0.0018 -5.0017 -3.9989 0.9417 0.0729 0.3680
5 5 -1 0.1777 5.0032 5.0026 -1.0013 -0.2762 0.0828 -0.9551
-5 -5 2 0.2596 -5.0030 -5.0025 2.0010 0.1407 -0.0069 1.0012
-3 -6 -1 0.2197 -3.0028 -6.0025 -0.9988 0.6223 0.0548 0.8307
-1 -6 3 0.2888 -1.0009 -6.0015 2.9993 0.0751 0.5727 0.8725
-8 -1 1 0.2806 -8.0040 -1.0025 1.0024 -0.0359 -0.7054 0.7270
6 -3 1 0.2100 6.0028 -2.9989 0.9976 0.0893 0.9444 -0.0503
5 4 -3 0.2967 5.0026 4.0021 -3.0007 0.0748 0.0063 -0.9368

loop_
_geom_angle_atom_site_label_1
_geom_angle_atom_site_label_2
_geom_angle_atom_site_label_3
_geom_angle
C30 S29 C28 99.31(16)
C11 N13 C16 116.8(3)
C14 N13 C16 117.7(3)
C14 N13 C11 125.5(3)
C23 N22 C19 117.9(2)
C35 N22 C19 116.4(2)
C35 N22 C23 119.9(2)
C9 C1 C11 119.5(3)
C2 C1 C9 119.6(3)
C2 C1 C11 120.9(3)
C20 C19 N22 119.5(3)
C20 C19 C18 120.1(3)
C18 C19 N22 120.4(3)
C1 C9 C8 121.3(3)
C1 C9 C10 119.3(3)
C8 C9 C10 119.5(3)
C1 C2 H2 119.5
C1 C2 C3 121.1(3)
C3 C2 H2 119.5
C23 C28 S29 120.7(3)
C23 C28 C27 121.2(3)
C27 C28 S29 118.0(3)
C19 C20 H20 120.2
C19 C20 C21 119.7(3)
C21 C20 H20 120.2
C28 C23 N22 120.4(3)
C28 C23 C24 117.5(3)
C24 C23 N22 122.0(3)
C9 C8 C14 119.4(3)
C7 C8 C9 119.9(3)
C7 C8 C14 120.7(3)
C34 C35 N22 121.5(3)
C34 C35 C30 117.7(3)
C30 C35 N22 120.8(3)
C20 C21 H21 120.2
C16 C21 C20 119.6(3)
C16 C21 H21 120.2
C28 C27 H27 119.9
C26 C27 C28 120.3(3)
C26 C27 H27 119.9
C23 C24 H24 119.3
C25 C24 C23 121.4(3)
C25 C24 H24 119.3
C9 C10 C5 118.8(3)
C4 C10 C9 119.4(3)
C4 C10 C5 121.8(3)
C21 C16 N13 120.6(3)
C21 C16 C17 121.5(3)
C17 C16 N13 117.9(3)
C19 C18 H18 119.8
C19 C18 C17 120.3(3)
C17 C18 H18 119.8
C7 C6 H6 119.7
C5 C6 H6 119.7
C5 C6 C7 120.5(3)
C16 C17 C18 118.7(3)
C16 C17 H17 120.6
C18 C17 H17 120.6
C8 C7 C6 120.6(3)
C8 C7 H7 119.7
C6 C7 H7 119.7
C2 C3 H3 119.7
C4 C3 C2 120.5(3)
C4 C3 H3 119.7
C10 C5 H5 119.7
C6 C5 C10 120.7(3)
C6 C5 H5 119.7
C32 C31 H31 120.0
C32 C31 C30 120.1(3)
C30 C31 H31 120.0
C27 C26 H26 120.4
C27 C26 C25 119.3(3)
C25 C26 H26 120.4
C24 C25 C26 120.3(4)
C24 C25 H25 119.8
C26 C25 H25 119.8
N13 C11 S12 121.0(2)
N13 C11 C1 116.8(3)
C1 C11 S12 122.2(2)
N13 C14 S15 120.7(2)
N13 C14 C8 117.0(3)
C8 C14 S15 122.3(2)
C31 C32 H32 120.6
C33 C32 C31 118.9(4)
C33 C32 H32 120.6
C10 C4 H4 119.9
C3 C4 C10 120.1(3)
C3 C4 H4 119.9
C35 C34 H34 119.4
C33 C34 C35 121.3(3)
C33 C34 H34 119.4
C35 C30 S29 120.3(3)
C31 C30 S29 118.2(3)
C31 C30 C35 121.4(3)
C32 C33 H33 119.6
C34 C33 C32 120.7(4)
C34 C33 H33 119.6

loop_
_geom_bond_atom_site_label_1
_geom_bond_atom_site_label_2
_geom_bond_distance
S15 C14 1.651(3)
S12 C11 1.644(3)
S29 C28 1.772(4)
S29 C30 1.766(4)
N13 C16 1.454(4)
N13 C11 1.395(4)
N13 C14 1.391(4)
N22 C19 1.446(4)
N22 C23 1.424(4)
N22 C35 1.418(4)
C1 C9 1.415(4)
C1 C2 1.383(5)
C1 C11 1.473(4)
C19 C20 1.389(4)
C19 C18 1.390(4)
C9 C8 1.416(5)
C9 C10 1.420(5)
C2 H2 0.9500
C2 C3 1.397(5)
C28 C23 1.393(5)
C28 C27 1.394(5)
C20 H20 0.9500
C20 C21 1.391(4)
C23 C24 1.397(5)
C8 C7 1.379(5)
C8 C14 1.476(4)
C35 C34 1.387(5)
C35 C30 1.399(4)
C21 H21 0.9500
C21 C16 1.380(4)
C27 H27 0.9500
C27 C26 1.383(6)
C24 H24 0.9500
C24 C25 1.385(5)
C10 C5 1.420(5)
C10 C4 1.416(5)
C16 C17 1.385(4)
C18 H18 0.9500
C18 C17 1.391(4)
C6 H6 0.9500
C6 C7 1.405(5)
C6 C5 1.364(5)
C17 H17 0.9500
C7 H7 0.9500
C3 H3 0.9500
C3 C4 1.373(5)
C5 H5 0.9500
C31 H31 0.9500
C31 C32 1.389(6)
C31 C30 1.391(5)
C26 H26 0.9500
C26 C25 1.386(6)
C25 H25 0.9500
C32 H32 0.9500
C32 C33 1.388(6)
C4 H4 0.9500
C34 H34 0.9500
C34 C33 1.386(5)
C33 H33 0.9500

loop_
_geom_torsion_atom_site_label_1
_geom_torsion_atom_site_label_2
_geom_torsion_atom_site_label_3
_geom_torsion_atom_site_label_4
_geom_torsion
S29 C28 C23 N22 3.7(4)
S29 C28 C23 C24 -174.4(3)
S29 C28 C27 C26 175.0(3)
N13 C16 C17 C18 -178.1(3)
N22 C19 C20 C21 -178.9(3)
N22 C19 C18 C17 178.7(3)
N22 C23 C24 C25 -178.4(3)
N22 C35 C34 C33 179.7(3)
N22 C35 C30 S29 -4.2(4)
N22 C35 C30 C31 179.9(3)
C1 C9 C8 C7 -178.8(3)
C1 C9 C8 C14 3.8(4)
C1 C9 C10 C5 178.6(3)
C1 C9 C10 C4 -1.1(4)
C1 C2 C3 C4 0.3(5)
C19 N22 C23 C28 -173.4(3)
C19 N22 C23 C24 4.6(4)
C19 N22 C35 C34 -5.5(4)
C19 N22 C35 C30 173.3(3)
C19 C20 C21 C16 -0.3(5)
C19 C18 C17 C16 0.9(5)
C9 C1 C2 C3 -1.6(5)
C9 C1 C11 S12 172.9(2)
C9 C1 C11 N13 -7.9(4)
C9 C8 C7 C6 -0.1(5)
C9 C8 C14 S15 174.2(2)
C9 C8 C14 N13 -4.3(4)
C9 C10 C5 C6 0.6(5)
C9 C10 C4 C3 -0.2(5)
C2 C1 C9 C8 -177.9(3)
C2 C1 C9 C10 1.9(4)
C2 C1 C11 S12 -6.8(4)
C2 C1 C11 N13 172.4(3)
C2 C3 C4 C10 0.6(5)
C28 S29 C30 C35 32.5(3)
C28 S29 C30 C31 -151.5(3)
C28 C23 C24 C25 -0.4(5)
C28 C27 C26 C25 -0.6(6)
C20 C19 C18 C17 -2.6(5)
C20 C21 C16 N13 177.8(3)
C20 C21 C16 C17 -1.5(5)
C23 N22 C19 C20 111.6(3)
C23 N22 C19 C18 -69.7(4)
C23 N22 C35 C34 147.2(3)
C23 N22 C35 C30 -34.1(4)
C23 C28 C27 C26 -0.5(5)
C23 C24 C25 C26 -0.7(5)
C8 C9 C10 C5 -1.6(4)
C8 C9 C10 C4 178.7(3)
C35 N22 C19 C20 -95.2(3)
C35 N22 C19 C18 83.6(4)
C35 N22 C23 C28 34.3(4)
C35 N22 C23 C24 -147.7(3)
C35 C34 C33 C32 0.3(6)
C21 C16 C17 C18 1.2(5)
C27 C28 C23 N22 179.1(3)
C27 C28 C23 C24 1.0(5)
C27 C26 C25 C24 1.3(6)
C10 C9 C8 C7 1.4(4)
C10 C9 C8 C14 -176.0(3)
C16 N13 C11 S12 9.0(4)
C16 N13 C11 C1 -170.2(2)
C16 N13 C14 S15 -2.3(4)
C16 N13 C14 C8 176.3(2)
C18 C19 C20 C21 2.3(5)
C7 C8 C14 S15 -3.2(4)
C7 C8 C14 N13 178.3(3)
C7 C6 C5 C10 0.7(5)
C5 C10 C4 C3 -179.9(3)
C5 C6 C7 C8 -0.9(5)
C31 C32 C33 C34 -1.2(6)
C11 N13 C16 C21 -91.8(3)
C11 N13 C16 C17 87.5(3)
C11 N13 C14 S15 179.9(2)
C11 N13 C14 C8 -1.6(4)
C11 C1 C9 C8 2.5(4)
C11 C1 C9 C10 -177.7(3)
C11 C1 C2 C3 178.1(3)
C14 N13 C16 C21 90.1(4)
C14 N13 C16 C17 -90.6(3)
C14 N13 C11 S12 -173.1(2)
C14 N13 C11 C1 7.6(4)
C14 C8 C7 C6 177.2(3)
C32 C31 C30 S29 -175.5(3)
C32 C31 C30 C35 0.5(5)
C4 C10 C5 C6 -179.7(3)
C34 C35 C30 S29 174.6(2)
C34 C35 C30 C31 -1.3(5)
C30 S29 C28 C23 -32.3(3)
C30 S29 C28 C27 152.2(3)
C30 C35 C34 C33 0.9(5)
C30 C31 C32 C33 0.8(5)
